data_4126731
loop_
_publ_author_name
'Pang, Jiandong'
'Yuan, Shuai'
'Qin, Junsheng'
'Liu, Caiping'
'Lollar, Christina'
'Wu, Mingyan'
'Yuan, Daqiang'
'Zhou, Hong-Cai'
'Hong, Maochun'

_publ_section_title
;
 Control the Structure of Zr-Tetracarboxylate Frameworks through Steric
 Tuning.
;
_journal_name_full 'Journal of the American Chemical Society'
_journal_paper_doi 10.1021/jacs.7b09973
_journal_year 2017
_chemical_formula_sum 'C44.67 H44 O16.67 Zr3'
_chemical_formula_weight 1121.22
_space_group_crystal_system hexagonal
_space_group_IT_number 191
_space_group_name_Hall '-P 6 2'
_space_group_name_H-M_alt 'P 6/m m m'
_symmetry_space_group_name_Hall '-P 6 2'
_symmetry_space_group_name_H-M 'P 6/m m m'
_atom_sites_solution_hydrogens mixed
_audit_creation_method SHELXL-2016/6
_cell_angle_alpha 90
_cell_angle_beta 90
_cell_angle_gamma 120
_cell_formula_units_Z 6
_cell_length_a 40.4113(11)
_cell_length_b 40.4113(11)
_cell_length_c 15.6898(6)
_cell_measurement_reflns_used 7751
_cell_measurement_temperature 297(2)
_cell_measurement_theta_max 48.8531
_cell_measurement_theta_min 2.8164
_cell_volume 22189.8(12)
_computing_cell_refinement 'SAINT+ ver. (Bruker, 2001)'
_computing_data_collection 'APEX2  (Bruker, 2008)'
_computing_data_reduction 'SAINT+ ver. (Bruker, 2001)'
_computing_molecular_graphics 'SHELXTL (Sheldrick, 2008)'
_computing_publication_material 'SHELXTL (Sheldrick, 2008)'
_computing_structure_refinement 'SHELXL-97 (Sheldrick, 2008)'
_computing_structure_solution 'SHELXS-97 (Sheldrick, 2008)'
_diffrn_ambient_temperature 297(2)
_diffrn_measured_fraction_theta_full 0.996
_diffrn_measured_fraction_theta_max 0.996
_diffrn_measurement_device_type 'Bruker SMART APEX II CCD area detector'
_diffrn_measurement_method 'phi and omega scans'
_diffrn_radiation_type CuK\a
_diffrn_radiation_wavelength 1.54184
_diffrn_reflns_av_R_equivalents 0.2198
_diffrn_reflns_av_unetI/netI 0.1255
_diffrn_reflns_Laue_measured_fraction_full 0.996
_diffrn_reflns_Laue_measured_fraction_max 0.996
_diffrn_reflns_limit_h_max 40
_diffrn_reflns_limit_h_min -44
_diffrn_reflns_limit_k_max 42
_diffrn_reflns_limit_k_min -40
_diffrn_reflns_limit_l_max 17
_diffrn_reflns_limit_l_min -12
_diffrn_reflns_number 5992
_diffrn_reflns_point_group_measured_fraction_full 0.996
_diffrn_reflns_point_group_measured_fraction_max 0.996
_diffrn_reflns_theta_full 59.135
_diffrn_reflns_theta_max 59.135
_diffrn_reflns_theta_min 2.187
_diffrn_source 'fine-focus sealed tube'
_exptl_absorpt_coefficient_mu 1.893
_exptl_absorpt_correction_T_max 0.7516
_exptl_absorpt_correction_T_min 0.5117
_exptl_absorpt_correction_type multi-scan
_exptl_crystal_colour yellow
_exptl_crystal_density_diffrn 0.503
_exptl_crystal_description Block
_exptl_crystal_F_000 3392
_exptl_crystal_size_max 0.1
_exptl_crystal_size_mid 0.1
_exptl_crystal_size_min 0.03
_refine_diff_density_max 0.692
_refine_diff_density_min -0.696
_refine_diff_density_rms 0.048
_refine_ls_extinction_method none
_refine_ls_goodness_of_fit_ref 0.782
_refine_ls_hydrogen_treatment constr
_refine_ls_matrix_type full
_refine_ls_number_parameters 161
_refine_ls_number_reflns 5992
_refine_ls_number_restraints 7
_refine_ls_restrained_S_all 0.784
_refine_ls_R_factor_all 0.0594
_refine_ls_R_factor_gt 0.0416
_refine_ls_shift/su_max 0.001
_refine_ls_shift/su_mean 0.000
_refine_ls_structure_factor_coef Fsqd
_refine_ls_weighting_details 'w=1/[\s^2^(Fo^2^)+(0.0369P)^2^] where P=(Fo^2^+2Fc^2^)/3'
_refine_ls_weighting_scheme calc
_refine_ls_wR_factor_gt 0.0863
_refine_ls_wR_factor_ref 0.0878
_reflns_Friedel_coverage 0.000
_reflns_number_gt 2735
_reflns_number_total 5992
_reflns_threshold_expression 'I > 2\s(I)'
_cod_data_source_file ja7b09973_si_002.cif
_cod_data_source_block MLPCN-608-2
_cod_original_cell_volume 22189.8(15)
_cod_database_code 4126731
_shelx_shelxl_version_number 2016/6
_shelx_space_group_comment
;
The symmetry employed for this shelxl refinement is uniquely defined
by the following loop, which should always be used as a source of
symmetry information in preference to the above space-group names.
They are only intended as comments.
;

loop_
_space_group_symop_operation_xyz
'x, y, z'
'x-y, x, z'
'-y, x-y, z'
'-x, -y, z'
'-x+y, -x, z'
'y, -x+y, z'
'x-y, -y, -z'
'-x, -x+y, -z'
'y, x, -z'
'-y, -x, -z'
'-x+y, y, -z'
'x, x-y, -z'
'-x, -y, -z'
'-x+y, -x, -z'
'y, -x+y, -z'
'x, y, -z'
'x-y, x, -z'
'-y, x-y, -z'
'-x+y, y, z'
'x, x-y, z'
'-y, -x, z'
'y, x, z'
'x-y, -y, z'
'-x, -x+y, z'

loop_
_atom_site_label
_atom_site_type_symbol
_atom_site_fract_x
_atom_site_fract_y
_atom_site_fract_z
_atom_site_U_iso_or_equiv
_atom_site_adp_type
_atom_site_occupancy
_atom_site_site_symmetry_order
_atom_site_calc_flag
_atom_site_refinement_flags_posn
_atom_site_refinement_flags_adp
_atom_site_refinement_flags_occupancy
Zr1 Zr 0.53533(2) 0.07067(2) 0.500000 0.0498(2) Uani 1 4 d S T P
Zr2 Zr 0.45637(2) 0.000000 0.38824(3) 0.05807(17) Uani 1 2 d S T P
O1 O 0.51780(7) 0.10203(6) 0.41371(16) 0.0643(7) Uani 1 1 d . . .
O2 O 0.46599(7) 0.05685(7) 0.34374(16) 0.0828(9) Uani 1 1 d . . .
O3 O 0.47419(8) 0.03482(8) 0.500000 0.0779(11) Uani 1 2 d S T P
O4 O 0.51742(4) 0.03483(9) 0.3872(2) 0.0971(13) Uani 1 2 d S T P
O5 O 0.40231(7) 0.000000 0.4298(2) 0.1354(18) Uani 1 2 d S T P
H5A H 0.381146 -0.019260 0.415318 0.203 Uiso 1 1 d R U .
O6 O 0.45963(10) 0.000000 0.2473(2) 0.1206(14) Uani 1 2 d S T P
H6A H 0.453917 -0.019620 0.217182 0.181 Uiso 1 1 d R U .
O7 O 0.4811(4) 0.2405(2) 0.3165(7) 0.159(6) Uani 0.3355 2 d DS T P
C1 C 0.49004(13) 0.09065(12) 0.3634(3) 0.0712(13) Uani 1 1 d . . .
C2 C 0.48704(13) 0.12155(12) 0.3166(3) 0.0732(12) Uani 1 1 d . . .
C3 C 0.45963(13) 0.11263(12) 0.2566(3) 0.1116(17) Uani 1 1 d . . .
H3 H 0.442268 0.087137 0.244807 0.134 Uiso 1 1 calc R U .
C4 C 0.45727(13) 0.14162(12) 0.2121(3) 0.1144(18) Uani 1 1 d . . .
H4 H 0.438873 0.135260 0.170013 0.137 Uiso 1 1 calc R U .
C5 C 0.48218(15) 0.17938(12) 0.2310(3) 0.0872(15) Uani 1 1 d . . .
C6 C 0.50985(14) 0.18824(12) 0.2911(3) 0.1148(18) Uani 1 1 d . . .
H6 H 0.527195 0.213690 0.303390 0.138 Uiso 1 1 calc R U .
C7 C 0.51219(12) 0.15900(12) 0.3347(3) 0.1038(16) Uani 1 1 d . . .
H7 H 0.530938 0.165210 0.375892 0.125 Uiso 1 1 calc R U .
C8 C 0.48127(19) 0.24063(9) 0.2237(4) 0.096(2) Uani 1 2 d DS T P
C9 C 0.48066(12) 0.21058(11) 0.1809(3) 0.0953(15) Uani 1 1 d . . .
C10 C 0.47894(13) 0.20940(11) 0.0922(3) 0.0944(15) Uani 1 1 d . . .
C11 C 0.47793(16) 0.23897(8) 0.0469(3) 0.092(2) Uani 1 2 d S T P
C12 C 0.4883(3) 0.1847(3) 0.0432(6) 0.083(4) Uani 0.3333 1 d . U P
H12 H 0.494434 0.168358 0.071951 0.099 Uiso 0.3333 1 calc R U P

loop_
_atom_site_aniso_label
_atom_site_aniso_U_11
_atom_site_aniso_U_22
_atom_site_aniso_U_33
_atom_site_aniso_U_23
_atom_site_aniso_U_13
_atom_site_aniso_U_12
Zr1 0.0534(4) 0.0240(4) 0.0621(5) 0.000 0.000 0.01199(18)
Zr2 0.0614(3) 0.0287(3) 0.0732(4) 0.000 -0.0118(3) 0.01436(13)
O1 0.0796(19) 0.0325(15) 0.080(2) 0.0055(14) -0.0058(15) 0.0275(15)
O2 0.091(2) 0.0389(16) 0.101(2) 0.0041(16) -0.0327(17) 0.0199(16)
O3 0.077(2) 0.037(2) 0.061(2) 0.000 0.000 -0.0163(18)
O4 0.0739(18) 0.076(2) 0.142(4) -0.072(3) -0.0358(13) 0.0379(12)
O5 0.0662(18) 0.034(2) 0.295(5) 0.000 -0.088(2) 0.0171(10)
O6 0.176(3) 0.061(3) 0.087(3) 0.000 -0.027(3) 0.0306(13)
O7 0.248(17) 0.107(7) 0.171(15) -0.037(7) -0.074(14) 0.124(8)
C1 0.100(4) 0.039(3) 0.081(4) 0.002(3) -0.022(3) 0.039(3)
C2 0.092(4) 0.048(3) 0.082(3) 0.005(3) -0.013(3) 0.037(3)
C3 0.129(4) 0.064(3) 0.142(5) 0.004(3) -0.061(4) 0.048(3)
C4 0.160(5) 0.054(3) 0.129(4) -0.007(3) -0.069(4) 0.053(3)
C5 0.157(5) 0.050(3) 0.077(4) -0.003(3) -0.028(3) 0.069(3)
C6 0.163(5) 0.055(3) 0.124(5) 0.001(3) -0.046(4) 0.052(3)
C7 0.146(4) 0.042(3) 0.117(4) 0.000(3) -0.052(3) 0.043(3)
C8 0.182(7) 0.074(3) 0.067(5) -0.014(2) -0.028(5) 0.091(3)
C9 0.169(5) 0.068(3) 0.084(4) -0.010(3) -0.019(3) 0.085(3)
C10 0.180(5) 0.068(3) 0.064(3) 0.001(3) -0.014(3) 0.083(3)
C11 0.182(6) 0.071(2) 0.060(4) -0.0010(18) -0.002(4) 0.091(3)
C12 0.102(5) 0.074(5) 0.078(6) -0.002(4) -0.005(4) 0.049(4)

loop_
_atom_type_symbol
_atom_type_description
_atom_type_scat_dispersion_real
_atom_type_scat_dispersion_imag
_atom_type_scat_source
C C 0.0181 0.0091 'International Tables Vol C Tables 4.2.6.8 and 6.1.1.4'
H H 0.0000 0.0000 'International Tables Vol C Tables 4.2.6.8 and 6.1.1.4'
O O 0.0492 0.0322 'International Tables Vol C Tables 4.2.6.8 and 6.1.1.4'
Zr Zr -0.1862 2.2449 'International Tables Vol C Tables 4.2.6.8 and 6.1.1.4'

loop_
_geom_angle_atom_site_label_1
_geom_angle_atom_site_label_2
_geom_angle_atom_site_label_3
_geom_angle
_geom_angle_site_symmetry_1
_geom_angle_site_symmetry_3
O3 Zr1 O3 108.63(17) . 19_655
O3 Zr1 O4 70.29(7) . .
O3 Zr1 O4 70.29(7) 19_655 .
O3 Zr1 O4 70.29(7) . 16_556
O3 Zr1 O4 70.28(7) 19_655 16_556
O4 Zr1 O4 109.4(2) . 16_556
O3 Zr1 O1 78.20(9) . .
O3 Zr1 O1 141.87(6) 19_655 .
O4 Zr1 O1 77.66(10) . .
O4 Zr1 O1 142.25(6) 16_556 .
O3 Zr1 O1 78.20(9) . 16_556
O3 Zr1 O1 141.87(6) 19_655 16_556
O4 Zr1 O1 142.24(6) . 16_556
O4 Zr1 O1 77.66(10) 16_556 16_556
O1 Zr1 O1 75.97(12) . 16_556
O3 Zr1 O1 141.87(6) . 11_656
O3 Zr1 O1 78.20(9) 19_655 11_656
O4 Zr1 O1 142.24(6) . 11_656
O4 Zr1 O1 77.66(10) 16_556 11_656
O1 Zr1 O1 120.14(13) . 11_656
O1 Zr1 O1 75.20(12) 16_556 11_656
O3 Zr1 O1 141.87(6) . 19_655
O3 Zr1 O1 78.20(9) 19_655 19_655
O4 Zr1 O1 77.66(10) . 19_655
O4 Zr1 O1 142.24(6) 16_556 19_655
O1 Zr1 O1 75.20(12) . 19_655
O1 Zr1 O1 120.14(13) 16_556 19_655
O1 Zr1 O1 75.97(12) 11_656 19_655
O3 Zr1 Zr2 34.95(4) . .
O3 Zr1 Zr2 89.83(8) 19_655 .
O4 Zr1 Zr2 35.35(5) . .
O4 Zr1 Zr2 90.02(9) 16_556 .
O1 Zr1 Zr2 74.77(6) . .
O1 Zr1 Zr2 110.66(6) 16_556 .
O1 Zr1 Zr2 165.08(6) 11_656 .
O1 Zr1 Zr2 110.54(6) 19_655 .
O3 Zr1 Zr2 34.95(4) . 16_556
O3 Zr1 Zr2 89.83(8) 19_655 16_556
O4 Zr1 Zr2 90.02(9) . 16_556
O4 Zr1 Zr2 35.35(5) 16_556 16_556
O1 Zr1 Zr2 110.66(6) . 16_556
O1 Zr1 Zr2 74.77(6) 16_556 16_556
O1 Zr1 Zr2 110.54(6) 11_656 16_556
O1 Zr1 Zr2 165.08(6) 19_655 16_556
Zr2 Zr1 Zr2 59.998(16) . 16_556
O3 Zr1 Zr2 89.83(8) . 4_655
O3 Zr1 Zr2 34.94(4) 19_655 4_655
O4 Zr1 Zr2 35.35(5) . 4_655
O4 Zr1 Zr2 90.01(9) 16_556 4_655
O1 Zr1 Zr2 110.54(6) . 4_655
O1 Zr1 Zr2 165.08(6) 16_556 4_655
O1 Zr1 Zr2 110.66(6) 11_656 4_655
O1 Zr1 Zr2 74.77(6) 19_655 4_655
Zr2 Zr1 Zr2 60.363(15) . 4_655
Zr2 Zr1 Zr2 90.314(16) 16_556 4_655
O3 Zr1 Zr2 89.83(8) . 13_656
O3 Zr1 Zr2 34.94(4) 19_655 13_656
O4 Zr1 Zr2 90.02(9) . 13_656
O4 Zr1 Zr2 35.34(5) 16_556 13_656
O1 Zr1 Zr2 165.08(6) . 13_656
O1 Zr1 Zr2 110.54(6) 16_556 13_656
O1 Zr1 Zr2 74.77(6) 11_656 13_656
O1 Zr1 Zr2 110.66(6) 19_655 13_656
Zr2 Zr1 Zr2 90.314(16) . 13_656
Zr2 Zr1 Zr2 60.364(15) 16_556 13_656
Zr2 Zr1 Zr2 59.998(16) 4_655 13_656
O3 Zr2 O3 69.59(12) 7_556 .
O3 Zr2 O4 71.06(11) 7_556 4_655
O3 Zr2 O4 108.93(13) . 4_655
O3 Zr2 O4 108.93(13) 7_556 .
O3 Zr2 O4 71.06(11) . .
O4 Zr2 O4 69.31(14) 4_655 .
O3 Zr2 O6 145.01(6) 7_556 .
O3 Zr2 O6 145.01(6) . .
O4 Zr2 O6 86.76(13) 4_655 .
O4 Zr2 O6 86.76(13) . .
O3 Zr2 O2 139.90(9) 7_556 .
O3 Zr2 O2 75.63(9) . .
O4 Zr2 O2 141.38(9) 4_655 .
O4 Zr2 O2 76.80(10) . .
O6 Zr2 O2 73.10(8) . .
O3 Zr2 O2 75.63(9) 7_556 23
O3 Zr2 O2 139.90(9) . 23
O4 Zr2 O2 76.80(10) 4_655 23
O4 Zr2 O2 141.38(9) . 23
O6 Zr2 O2 73.10(8) . 23
O2 Zr2 O2 125.17(12) . 23
O3 Zr2 O5 76.87(11) 7_556 .
O3 Zr2 O5 76.87(11) . .
O4 Zr2 O5 142.23(7) 4_655 .
O4 Zr2 O5 142.23(7) . .
O6 Zr2 O5 110.01(13) . .
O2 Zr2 O5 76.35(7) . .
O2 Zr2 O5 76.35(7) 23 .
O3 Zr2 Zr1 35.23(8) 7_556 13_656
O3 Zr2 Zr1 89.31(8) . 13_656
O4 Zr2 Zr1 35.84(8) 4_655 13_656
O4 Zr2 Zr1 89.50(9) . 13_656
O6 Zr2 Zr1 117.98(6) . 13_656
O2 Zr2 Zr1 162.21(6) . 13_656
O2 Zr2 Zr1 72.56(6) 23 13_656
O5 Zr2 Zr1 109.81(6) . 13_656
O3 Zr2 Zr2 34.80(6) 7_556 16_556
O3 Zr2 Zr2 34.80(6) . 16_556
O4 Zr2 Zr2 90.44(10) 4_655 16_556
O4 Zr2 Zr2 90.44(10) . 16_556
O6 Zr2 Zr2 176.59(10) . 16_556
O2 Zr2 Zr2 108.15(7) . 16_556
O2 Zr2 Zr2 108.15(7) 23 16_556
O5 Zr2 Zr2 73.40(9) . 16_556
Zr1 Zr2 Zr2 60.000(8) 13_656 16_556
O3 Zr2 Zr1 89.31(8) 7_556 .
O3 Zr2 Zr1 35.22(8) . .
O4 Zr2 Zr1 89.50(9) 4_655 .
O4 Zr2 Zr1 35.84(8) . .
O6 Zr2 Zr1 117.98(6) . .
O2 Zr2 Zr1 72.56(6) . .
O2 Zr2 Zr1 162.21(6) 23 .
O5 Zr2 Zr1 109.81(6) . .
Zr1 Zr2 Zr1 89.685(16) 13_656 .
Zr2 Zr2 Zr1 60.001(8) 16_556 .
O3 Zr2 Zr2 89.55(9) 7_556 4_655
O3 Zr2 Zr2 89.55(9) . 4_655
O4 Zr2 Zr2 34.66(7) 4_655 4_655
O4 Zr2 Zr2 34.66(7) . 4_655
O6 Zr2 Zr2 86.59(10) . 4_655
O2 Zr2 Zr2 109.82(6) . 4_655
O2 Zr2 Zr2 109.82(6) 23 4_655
O5 Zr2 Zr2 163.40(9) . 4_655
Zr1 Zr2 Zr2 59.818(8) 13_656 4_655
Zr2 Zr2 Zr2 90.001(1) 16_556 4_655
Zr1 Zr2 Zr2 59.819(8) . 4_655
C1 O1 Zr1 131.5(2) . .
C1 O2 Zr2 133.0(2) . .
Zr2 O3 Zr2 110.40(12) 16_556 .
Zr2 O3 Zr1 109.83(10) 16_556 .
Zr2 O3 Zr1 109.83(10) . .
Zr2 O4 Zr2 110.68(14) . 4_655
Zr2 O4 Zr1 108.81(11) . .
Zr2 O4 Zr1 108.81(11) 4_655 .
O2 C1 O1 128.0(4) . .
O2 C1 C2 116.3(4) . .
O1 C1 C2 115.5(4) . .
C3 C2 C7 119.6(4) . .
C3 C2 C1 120.8(4) . .
C7 C2 C1 119.6(4) . .
C2 C3 C4 120.6(4) . .
C5 C4 C3 120.0(4) . .
C6 C5 C4 119.2(4) . .
C6 C5 C9 120.6(4) . .
C4 C5 C9 120.1(4) . .
C5 C6 C7 120.3(4) . .
C2 C7 C6 120.3(4) . .
C9 C8 C9 121.7(6) . 20
C9 C8 O7 119.1(3) . .
C9 C8 O7 119.1(3) 20 .
C8 C9 C10 119.7(5) . .
C8 C9 C5 119.5(4) . .
C10 C9 C5 120.8(4) . .
C9 C10 C11 119.8(4) . .
C9 C10 C12 121.8(5) . .
C11 C10 C12 116.4(5) . .
C10 C11 C10 119.3(5) 20 .
C10 C11 C11 120.3(3) 20 16
C10 C11 C11 120.3(3) . 16
C12 C12 C10 122.0(4) 16 .

loop_
_geom_bond_atom_site_label_1
_geom_bond_atom_site_label_2
_geom_bond_distance
_geom_bond_site_symmetry_2
Zr1 O3 2.150(3) .
Zr1 O3 2.150(3) 19_655
Zr1 O4 2.169(3) .
Zr1 O4 2.169(3) 16_556
Zr1 O1 2.200(2) .
Zr1 O1 2.200(2) 16_556
Zr1 O1 2.200(2) 11_656
Zr1 O1 2.200(2) 19_655
Zr1 Zr2 3.5072(5) .
Zr1 Zr2 3.5072(5) 16_556
Zr1 Zr2 3.5072(5) 4_655
Zr1 Zr2 3.5072(5) 13_656
Zr2 O3 2.1355(16) 7_556
Zr2 O3 2.1355(16) .
Zr2 O4 2.1434(18) 4_655
Zr2 O4 2.1436(18) .
Zr2 O6 2.215(3) .
Zr2 O2 2.241(2) .
Zr2 O2 2.241(2) 23
Zr2 O5 2.280(3) .
Zr2 Zr2 3.5071(9) 16_556
Zr2 Zr2 3.5264(9) 4_655
O1 C1 1.256(4) .
O2 C1 1.256(4) .
O7 C8 1.456(8) .
C1 C2 1.504(5) .
C2 C3 1.358(4) .
C2 C7 1.366(4) .
C3 C4 1.407(4) .
C4 C5 1.376(5) .
C5 C6 1.367(5) .
C5 C9 1.512(5) .
C6 C7 1.409(4) .
C8 C9 1.377(4) .
C8 C9 1.377(4) 20
C9 C10 1.394(5) .
C10 C11 1.408(4) .
C10 C12 1.452(9) .
C11 C11 1.471(9) 16
C12 C12 1.356(18) 16
